data_4032334
loop_
_publ_author_name
'Liao, Hai-Bing'
'Huang, Guang-Hui'
'Yu, Mei-Hua'
'Lei, Chun'
'Hou, Ai-Jun'

_publ_section_title
;
 Five Pairs of Meroterpenoid Enantiomers from Rhododendron capitatum.
;
_journal_issue 3
_journal_name_full 'The Journal of organic chemistry'
_journal_page_first 1632
_journal_page_last 1637
_journal_paper_doi 10.1021/acs.joc.6b02800
_journal_volume 82
_journal_year 2017
_chemical_absolute_configuration ad
_chemical_formula_sum 'C23 H34 O4'
_chemical_formula_weight 374.50
_chemical_name_systematic
; 
 ? 
;
_space_group_crystal_system triclinic
_space_group_IT_number 1
_space_group_name_Hall 'P 1'
_space_group_name_H-M_alt 'P 1'
_symmetry_space_group_name_Hall 'P 1'
_symmetry_space_group_name_H-M 'P 1'
_atom_sites_solution_hydrogens geom
_audit_creation_method SHELXL-2013
_cell_angle_alpha 82.6020(10)
_cell_angle_beta 83.3040(10)
_cell_angle_gamma 81.4080(10)
_cell_formula_units_Z 1
_cell_length_a 6.29610(10)
_cell_length_b 8.10750(10)
_cell_length_c 10.7109(2)
_cell_measurement_reflns_used 3246
_cell_measurement_temperature 140(2)
_cell_measurement_theta_max 69.13
_cell_measurement_theta_min 5.55
_cell_volume 533.459(15)
_computing_cell_refinement 'Bruker SAINT'
_computing_data_collection 'Bruker APEX2'
_computing_data_reduction 'Bruker SAINT'
_computing_molecular_graphics 'Bruker SHELXTL'
_computing_publication_material 'Bruker SHELXTL'
_computing_structure_refinement 'SHELXL-2013 (Sheldrick, 2013)'
_computing_structure_solution 'SHELXS-97 (Sheldrick, 2008)'
_diffrn_ambient_temperature 140(2)
_diffrn_measured_fraction_theta_full 0.949
_diffrn_measured_fraction_theta_max 0.933
_diffrn_measurement_device_type 'Bruker APEX-II CCD'
_diffrn_measurement_method '\f and \w scans'
_diffrn_radiation_type CuK\a
_diffrn_radiation_wavelength 1.54178
_diffrn_reflns_av_R_equivalents 0.0242
_diffrn_reflns_av_unetI/netI 0.0445
_diffrn_reflns_Laue_measured_fraction_full 0.949
_diffrn_reflns_Laue_measured_fraction_max 0.933
_diffrn_reflns_limit_h_max 7
_diffrn_reflns_limit_h_min -6
_diffrn_reflns_limit_k_max 9
_diffrn_reflns_limit_k_min -9
_diffrn_reflns_limit_l_max 12
_diffrn_reflns_limit_l_min -12
_diffrn_reflns_number 4162
_diffrn_reflns_point_group_measured_fraction_full 0.663
_diffrn_reflns_point_group_measured_fraction_max 0.650
_diffrn_reflns_theta_full 67.679
_diffrn_reflns_theta_max 69.244
_diffrn_reflns_theta_min 4.183
_exptl_absorpt_coefficient_mu 0.620
_exptl_absorpt_correction_T_max 0.7532
_exptl_absorpt_correction_T_min 0.5936
_exptl_absorpt_correction_type multi-scan
_exptl_absorpt_process_details sadabs
_exptl_crystal_colour colourless
_exptl_crystal_density_diffrn 1.166
_exptl_crystal_description plate
_exptl_crystal_F_000 204
_exptl_crystal_size_max 0.200
_exptl_crystal_size_mid 0.120
_exptl_crystal_size_min 0.020
_refine_diff_density_max 0.419
_refine_diff_density_min -0.584
_refine_diff_density_rms 0.159
_refine_ls_abs_structure_details
; 
 Flack x determined using 710 quotients [(I+)-(I-)]/[(I+)+(I-)] 
 (Parsons and Flack (2004), Acta Cryst. A60, s61). 
;
_refine_ls_abs_structure_Flack -0.05(12)
_refine_ls_extinction_method none
_refine_ls_goodness_of_fit_ref 1.133
_refine_ls_hydrogen_treatment constr
_refine_ls_matrix_type full
_refine_ls_number_parameters 252
_refine_ls_number_reflns 2594
_refine_ls_number_restraints 3
_refine_ls_restrained_S_all 1.132
_refine_ls_R_factor_all 0.0513
_refine_ls_R_factor_gt 0.0458
_refine_ls_shift/su_max 0.003
_refine_ls_shift/su_mean 0.000
_refine_ls_structure_factor_coef Fsqd
_refine_ls_weighting_details 'w=1/[\s^2^(Fo^2^)+(0.1167P)^2^+0.0142P] where P=(Fo^2^+2Fc^2^)/3'
_refine_ls_weighting_scheme calc
_refine_ls_wR_factor_gt 0.1304
_refine_ls_wR_factor_ref 0.1435
_reflns_Friedel_coverage 0.393
_reflns_Friedel_fraction_full 0.378
_reflns_Friedel_fraction_max 0.367
_reflns_number_gt 2563
_reflns_number_total 2594
_reflns_threshold_expression 'I > 2\s(I)'
_cod_data_source_file jo6b02800_si_002.cif
_cod_data_source_block cu_dm14118_0m
_cod_database_code 4032334
_shelx_space_group_comment
; 
The symmetry employed for this shelxl refinement is uniquely defined 
by the following loop, which should always be used as a source of 
symmetry information in preference to the above space-group names. 
They are only intended as comments. 
;
_shelx_estimated_absorpt_t_min 0.886
_shelx_estimated_absorpt_t_max 0.988
_shelxl_version_number 2013-4

loop_
_space_group_symop_operation_xyz
'x, y, z'

loop_
_atom_site_label
_atom_site_type_symbol
_atom_site_fract_x
_atom_site_fract_y
_atom_site_fract_z
_atom_site_U_iso_or_equiv
_atom_site_adp_type
_atom_site_occupancy
_atom_site_site_symmetry_order
_atom_site_calc_flag
_atom_site_refinement_flags_posn
_atom_site_refinement_flags_adp
O1 O 0.9423(3) 0.8643(2) -0.14918(17) 0.0266(5) Uani 1 1 d . .
O2 O 1.0586(3) 0.8321(2) 0.28626(17) 0.0283(4) Uani 1 1 d . .
H2 H 1.1592 0.8367 0.3302 0.042 Uiso 1 1 calc R U
O3 O 0.6880(4) 0.0162(3) 0.4110(2) 0.0404(6) Uani 1 1 d . .
H3 H 0.7932 -0.0167 0.3603 0.061 Uiso 1 1 calc R U
C2 C 0.8545(4) 0.7069(3) -0.1331(2) 0.0247(6) Uani 1 1 d . .
C3 C 0.7336(4) 0.6694(3) -0.0014(2) 0.0231(6) Uani 1 1 d . .
H3A H 0.5739 0.7034 0.0018 0.028 Uiso 1 1 calc R U
C4 C 0.8364(4) 0.7182(3) 0.1104(2) 0.0215(5) Uani 1 1 d . .
H4 H 0.7226 0.7678 0.1733 0.026 Uiso 1 1 calc R U
C4A C 1.0065(4) 0.8323(3) 0.0717(2) 0.0220(5) Uani 1 1 d . .
C5 C 1.1199(4) 0.8826(3) 0.1623(2) 0.0230(5) Uani 1 1 d . .
C6 C 1.2845(4) 0.9814(3) 0.1272(3) 0.0265(6) Uani 1 1 d . .
H6 H 1.3615 1.0113 0.1902 0.032 Uiso 1 1 calc R U
C7 C 1.3369(4) 1.0366(3) 0.0002(3) 0.0250(6) Uani 1 1 d . .
C8 C 1.2184(5) 0.9943(3) -0.0905(3) 0.0260(6) Uani 1 1 d . .
H8 H 1.2486 1.0344 -0.1772 0.031 Uiso 1 1 calc R U
C8A C 1.0566(4) 0.8940(3) -0.0544(2) 0.0227(6) Uani 1 1 d . .
C9 C 1.0379(5) 0.5595(3) -0.1463(2) 0.0274(6) Uani 1 1 d . .
H9A H 1.0749 0.5401 -0.2361 0.033 Uiso 1 1 calc R U
H9B H 1.1687 0.5819 -0.1119 0.033 Uiso 1 1 calc R U
C10 C 0.9479(4) 0.4079(3) -0.0695(3) 0.0284(6) Uani 1 1 d . .
H10A H 0.8647 0.3539 -0.1218 0.034 Uiso 1 1 calc R U
H10B H 1.0662 0.3240 -0.0379 0.034 Uiso 1 1 calc R U
C11 C 0.8017(4) 0.4794(3) 0.0404(2) 0.0250(6) Uani 1 1 d . .
H11 H 0.6756 0.4171 0.0682 0.030 Uiso 1 1 calc R U
C12 C 0.9097(4) 0.5249(3) 0.1544(2) 0.0222(5) Uani 1 1 d . .
C13 C 0.7892(4) 0.4634(3) 0.2798(2) 0.0269(6) Uani 1 1 d . .
H13A H 0.6328 0.5022 0.2776 0.032 Uiso 1 1 calc R U
H13B H 0.8389 0.5125 0.3494 0.032 Uiso 1 1 calc R U
C14 C 0.8266(5) 0.2698(3) 0.3059(3) 0.0290(6) Uani 1 1 d . .
H14A H 0.8379 0.2216 0.2247 0.035 Uiso 1 1 calc R U
H14B H 0.9657 0.2349 0.3428 0.035 Uiso 1 1 calc R U
C15 C 0.6484(5) 0.1983(3) 0.3953(3) 0.0308(6) Uani 1 1 d . .
H15 H 0.5089 0.2338 0.3570 0.037 Uiso 1 1 calc R U
C16 C 0.6229(7) 0.2553(4) 0.5246(3) 0.0476(9) Uani 1 1 d . .
C17 C 0.4395(12) 0.3375(8) 0.5675(7) 0.098(2) Uani 1 1 d . .
H17A H 0.4234 0.3731 0.6496 0.118 Uiso 1 1 calc R U
H17B H 0.3224 0.3616 0.5165 0.118 Uiso 1 1 calc R U
C18 C 0.8114(12) 0.2143(8) 0.6008(4) 0.0807(17) Uani 1 1 d . .
H18A H 0.7737 0.2590 0.6825 0.121 Uiso 1 1 calc R U
H18B H 0.9343 0.2649 0.5551 0.121 Uiso 1 1 calc R U
H18C H 0.8502 0.0922 0.6148 0.121 Uiso 1 1 calc R U
C19 C 1.1533(4) 0.4722(3) 0.1574(2) 0.0259(5) Uani 1 1 d . .
H19A H 1.2002 0.5097 0.2319 0.039 Uiso 1 1 calc R U
H19B H 1.2298 0.5235 0.0806 0.039 Uiso 1 1 calc R U
H19C H 1.1857 0.3497 0.1616 0.039 Uiso 1 1 calc R U
C20 C 0.7032(5) 0.7234(4) -0.2355(3) 0.0339(6) Uani 1 1 d . .
H20A H 0.5872 0.8164 -0.2224 0.051 Uiso 1 1 calc R U
H20B H 0.6410 0.6189 -0.2319 0.051 Uiso 1 1 calc R U
H20C H 0.7836 0.7458 -0.3185 0.051 Uiso 1 1 calc R U
C21 C 1.5161(5) 1.1422(4) -0.0388(3) 0.0332(6) Uani 1 1 d . .
H21A H 1.5989 1.1062 -0.1162 0.050 Uiso 1 1 calc R U
H21B H 1.6115 1.1288 0.0289 0.050 Uiso 1 1 calc R U
H21C H 1.4544 1.2604 -0.0546 0.050 Uiso 1 1 calc R U
C1S C 0.2675(9) 0.8205(11) 0.5619(4) 0.091(2) Uani 1 1 d . .
H1S1 H 0.2696 0.9075 0.6172 0.136 Uiso 1 1 calc R U
H1S2 H 0.3706 0.7221 0.5869 0.136 Uiso 1 1 calc R U
H1S3 H 0.1222 0.7884 0.5694 0.136 Uiso 1 1 calc R U
O1S O 0.3223(6) 0.8797(6) 0.4426(3) 0.0738(11) Uani 1 1 d . .
H1S H 0.4394 0.9190 0.4379 0.111 Uiso 1 1 calc R U

loop_
_atom_site_aniso_label
_atom_site_aniso_U_11
_atom_site_aniso_U_22
_atom_site_aniso_U_33
_atom_site_aniso_U_23
_atom_site_aniso_U_13
_atom_site_aniso_U_12
O1 0.0314(11) 0.0191(8) 0.0314(9) 0.0014(6) -0.0113(7) -0.0075(8)
O2 0.0323(11) 0.0256(9) 0.0294(9) -0.0021(7) -0.0078(7) -0.0097(7)
O3 0.0411(13) 0.0233(10) 0.0551(12) -0.0021(8) 0.0127(9) -0.0140(9)
C2 0.0260(13) 0.0207(11) 0.0300(11) -0.0029(9) -0.0092(10) -0.0061(10)
C3 0.0211(13) 0.0175(11) 0.0316(12) -0.0008(9) -0.0073(10) -0.0040(9)
C4 0.0202(13) 0.0156(12) 0.0296(11) -0.0015(9) -0.0061(9) -0.0031(9)
C4A 0.0218(12) 0.0122(10) 0.0322(12) -0.0010(9) -0.0060(9) -0.0012(9)
C5 0.0251(14) 0.0144(10) 0.0300(12) -0.0024(8) -0.0055(10) -0.0023(9)
C6 0.0254(14) 0.0168(10) 0.0387(13) -0.0058(9) -0.0063(10) -0.0031(9)
C7 0.0235(14) 0.0138(10) 0.0381(13) -0.0041(9) -0.0037(10) -0.0021(9)
C8 0.0290(15) 0.0151(10) 0.0328(12) 0.0001(8) -0.0034(10) -0.0018(10)
C8A 0.0214(13) 0.0150(11) 0.0323(13) -0.0028(9) -0.0075(10) -0.0007(9)
C9 0.0293(14) 0.0236(12) 0.0303(11) -0.0060(9) -0.0015(10) -0.0053(10)
C10 0.0308(15) 0.0209(12) 0.0352(13) -0.0072(10) -0.0038(10) -0.0050(10)
C11 0.0235(14) 0.0163(11) 0.0366(13) -0.0024(9) -0.0052(10) -0.0062(9)
C12 0.0221(13) 0.0145(11) 0.0309(12) -0.0022(9) -0.0033(9) -0.0052(9)
C13 0.0273(14) 0.0208(12) 0.0326(12) -0.0009(9) -0.0011(10) -0.0062(10)
C14 0.0291(15) 0.0203(12) 0.0366(13) 0.0003(10) 0.0022(10) -0.0070(10)
C15 0.0292(15) 0.0232(13) 0.0394(14) 0.0020(11) -0.0001(11) -0.0089(11)
C16 0.065(2) 0.0330(14) 0.0434(17) -0.0028(12) 0.0151(15) -0.0210(15)
C17 0.111(5) 0.073(3) 0.097(4) -0.031(3) 0.059(4) -0.007(3)
C18 0.125(5) 0.088(4) 0.0380(19) 0.007(2) -0.022(2) -0.041(3)
C19 0.0227(13) 0.0197(11) 0.0344(12) 0.0017(9) -0.0036(9) -0.0036(9)
C20 0.0334(16) 0.0362(14) 0.0360(13) -0.0059(11) -0.0154(11) -0.0060(12)
C21 0.0316(16) 0.0255(12) 0.0442(15) -0.0038(11) -0.0022(12) -0.0107(11)
C1S 0.066(3) 0.170(7) 0.042(2) 0.030(3) -0.021(2) -0.061(4)
O1S 0.068(2) 0.131(3) 0.0369(12) 0.0147(15) -0.0178(12) -0.071(2)

loop_
_atom_type_symbol
_atom_type_description
_atom_type_scat_dispersion_real
_atom_type_scat_dispersion_imag
_atom_type_scat_source
C C 0.0181 0.0091 'International Tables Vol C Tables 4.2.6.8 and 6.1.1.4'
H H 0.0000 0.0000 'International Tables Vol C Tables 4.2.6.8 and 6.1.1.4'
O O 0.0492 0.0322 'International Tables Vol C Tables 4.2.6.8 and 6.1.1.4'

loop_
_geom_angle_atom_site_label_1
_geom_angle_atom_site_label_2
_geom_angle_atom_site_label_3
_geom_angle
C8A O1 C2 116.87(18)
C5 O2 H2 109.5
C15 O3 H3 109.5
O1 C2 C20 105.1(2)
O1 C2 C3 113.13(19)
C20 C2 C3 110.8(2)
O1 C2 C9 110.2(2)
C20 C2 C9 112.1(2)
C3 C2 C9 105.7(2)
C2 C3 C4 115.6(2)
C2 C3 C11 106.02(19)
C4 C3 C11 90.95(18)
C2 C3 H3A 113.9
C4 C3 H3A 113.9
C11 C3 H3A 113.9
C4A C4 C3 114.2(2)
C4A C4 C12 118.9(2)
C3 C4 C12 90.02(17)
C4A C4 H4 110.7
C3 C4 H4 110.7
C12 C4 H4 110.7
C8A C4A C5 117.1(2)
C8A C4A C4 122.0(2)
C5 C4A C4 120.9(2)
O2 C5 C6 121.8(2)
O2 C5 C4A 116.8(2)
C6 C5 C4A 121.4(2)
C5 C6 C7 120.3(2)
C5 C6 H6 119.8
C7 C6 H6 119.8
C6 C7 C8 118.9(3)
C6 C7 C21 120.8(3)
C8 C7 C21 120.3(2)
C8A C8 C7 120.1(2)
C8A C8 H8 120.0
C7 C8 H8 120.0
O1 C8A C8 116.2(2)
O1 C8A C4A 121.8(2)
C8 C8A C4A 122.0(2)
C10 C9 C2 104.8(2)
C10 C9 H9A 110.8
C2 C9 H9A 110.8
C10 C9 H9B 110.8
C2 C9 H9B 110.8
H9A C9 H9B 108.9
C11 C10 C9 105.02(19)
C11 C10 H10A 110.7
C9 C10 H10A 110.7
C11 C10 H10B 110.7
C9 C10 H10B 110.7
H10A C10 H10B 108.8
C10 C11 C3 107.1(2)
C10 C11 C12 118.4(2)
C3 C11 C12 90.29(18)
C10 C11 H11 112.9
C3 C11 H11 112.9
C12 C11 H11 112.9
C13 C12 C19 110.3(2)
C13 C12 C11 110.2(2)
C19 C12 C11 117.7(2)
C13 C12 C4 112.65(18)
C19 C12 C4 115.7(2)
C11 C12 C4 88.73(17)
C12 C13 C14 111.45(19)
C12 C13 H13A 109.3
C14 C13 H13A 109.3
C12 C13 H13B 109.3
C14 C13 H13B 109.3
H13A C13 H13B 108.0
C15 C14 C13 113.4(2)
C15 C14 H14A 108.9
C13 C14 H14A 108.9
C15 C14 H14B 108.9
C13 C14 H14B 108.9
H14A C14 H14B 107.7
O3 C15 C16 107.4(2)
O3 C15 C14 110.5(2)
C16 C15 C14 114.0(3)
O3 C15 H15 108.2
C16 C15 H15 108.2
C14 C15 H15 108.2
C17 C16 C18 122.1(5)
C17 C16 C15 120.1(5)
C18 C16 C15 117.8(4)
C16 C17 H17A 120.0
C16 C17 H17B 120.0
H17A C17 H17B 120.0
C16 C18 H18A 109.5
C16 C18 H18B 109.5
H18A C18 H18B 109.5
C16 C18 H18C 109.5
H18A C18 H18C 109.5
H18B C18 H18C 109.5
C12 C19 H19A 109.5
C12 C19 H19B 109.5
H19A C19 H19B 109.5
C12 C19 H19C 109.5
H19A C19 H19C 109.5
H19B C19 H19C 109.5
C2 C20 H20A 109.5
C2 C20 H20B 109.5
H20A C20 H20B 109.5
C2 C20 H20C 109.5
H20A C20 H20C 109.5
H20B C20 H20C 109.5
C7 C21 H21A 109.5
C7 C21 H21B 109.5
H21A C21 H21B 109.5
C7 C21 H21C 109.5
H21A C21 H21C 109.5
H21B C21 H21C 109.5
O1S C1S H1S1 109.5
O1S C1S H1S2 109.5
H1S1 C1S H1S2 109.5
O1S C1S H1S3 109.5
H1S1 C1S H1S3 109.5
H1S2 C1S H1S3 109.5
C1S O1S H1S 109.5

loop_
_geom_bond_atom_site_label_1
_geom_bond_atom_site_label_2
_geom_bond_distance
O1 C8A 1.376(3)
O1 C2 1.448(3)
O2 C5 1.367(3)
O2 H2 0.8400
O3 C15 1.451(3)
O3 H3 0.8400
C2 C20 1.515(3)
C2 C3 1.540(4)
C2 C9 1.541(3)
C3 C4 1.546(3)
C3 C11 1.558(3)
C3 H3A 1.0000
C4 C4A 1.506(4)
C4 C12 1.592(3)
C4 H4 1.0000
C4A C8A 1.396(3)
C4A C5 1.402(4)
C5 C6 1.391(4)
C6 C7 1.394(4)
C6 H6 0.9500
C7 C8 1.397(4)
C7 C21 1.506(4)
C8 C8A 1.387(4)
C8 H8 0.9500
C9 C10 1.532(4)
C9 H9A 0.9900
C9 H9B 0.9900
C10 C11 1.528(4)
C10 H10A 0.9900
C10 H10B 0.9900
C11 C12 1.573(3)
C11 H11 1.0000
C12 C13 1.527(3)
C12 C19 1.532(4)
C13 C14 1.546(3)
C13 H13A 0.9900
C13 H13B 0.9900
C14 C15 1.520(4)
C14 H14A 0.9900
C14 H14B 0.9900
C15 C16 1.500(4)
C15 H15 1.0000
C16 C17 1.309(7)
C16 C18 1.491(8)
C17 H17A 0.9500
C17 H17B 0.9500
C18 H18A 0.9800
C18 H18B 0.9800
C18 H18C 0.9800
C19 H19A 0.9800
C19 H19B 0.9800
C19 H19C 0.9800
C20 H20A 0.9800
C20 H20B 0.9800
C20 H20C 0.9800
C21 H21A 0.9800
C21 H21B 0.9800
C21 H21C 0.9800
C1S O1S 1.331(5)
C1S H1S1 0.9800
C1S H1S2 0.9800
C1S H1S3 0.9800
O1S H1S 0.8400

loop_
_geom_hbond_atom_site_label_D
_geom_hbond_atom_site_label_H
_geom_hbond_atom_site_label_A
_geom_hbond_distance_DH
_geom_hbond_distance_HA
_geom_hbond_distance_DA
_geom_hbond_angle_DHA
_geom_hbond_site_symmetry_A
O2 H2 O1S 0.84 1.77 2.591(3) 166.0 1_655
O3 H3 O2 0.84 2.06 2.864(3) 159.5 1_545
O1S H1S O3 0.84 1.83 2.669(4) 173.8 1_565

loop_
_geom_torsion_atom_site_label_1
_geom_torsion_atom_site_label_2
_geom_torsion_atom_site_label_3
_geom_torsion_atom_site_label_4
_geom_torsion
C8A O1 C2 C20 169.1(2)
C8A O1 C2 C3 48.1(3)
C8A O1 C2 C9 -69.9(3)
O1 C2 C3 C4 -38.9(3)
C20 C2 C3 C4 -156.6(2)
C9 C2 C3 C4 81.8(2)
O1 C2 C3 C11 -137.9(2)
C20 C2 C3 C11 104.4(3)
C9 C2 C3 C11 -17.2(3)
C2 C3 C4 C4A 14.3(3)
C11 C3 C4 C4A 122.6(2)
C2 C3 C4 C12 -107.8(2)
C11 C3 C4 C12 0.49(17)
C3 C4 C4A C8A 3.1(3)
C12 C4 C4A C8A 107.5(2)
C3 C4 C4A C5 -177.67(19)
C12 C4 C4A C5 -73.2(3)
C8A C4A C5 O2 175.2(2)
C4 C4A C5 O2 -4.1(3)
C8A C4A C5 C6 -3.8(3)
C4 C4A C5 C6 176.9(2)
O2 C5 C6 C7 -177.3(2)
C4A C5 C6 C7 1.7(3)
C5 C6 C7 C8 1.5(3)
C5 C6 C7 C21 -179.4(2)
C6 C7 C8 C8A -2.3(3)
C21 C7 C8 C8A 178.6(2)
C2 O1 C8A C8 150.7(2)
C2 O1 C8A C4A -31.9(3)
C7 C8 C8A O1 177.4(2)
C7 C8 C8A C4A 0.0(4)
C5 C4A C8A O1 -174.29(19)
C4 C4A C8A O1 5.0(3)
C5 C4A C8A C8 3.0(3)
C4 C4A C8A C8 -177.7(2)
O1 C2 C9 C10 154.09(19)
C20 C2 C9 C10 -89.2(3)
C3 C2 C9 C10 31.5(2)
C2 C9 C10 C11 -33.6(3)
C9 C10 C11 C3 22.9(3)
C9 C10 C11 C12 -77.1(3)
C2 C3 C11 C10 -3.4(3)
C4 C3 C11 C10 -120.5(2)
C2 C3 C11 C12 116.5(2)
C4 C3 C11 C12 -0.49(18)
C10 C11 C12 C13 -136.1(2)
C3 C11 C12 C13 114.2(2)
C10 C11 C12 C19 -8.4(3)
C3 C11 C12 C19 -118.1(2)
C10 C11 C12 C4 110.2(2)
C3 C11 C12 C4 0.48(17)
C4A C4 C12 C13 130.1(2)
C3 C4 C12 C13 -111.9(2)
C4A C4 C12 C19 1.9(3)
C3 C4 C12 C19 119.9(2)
C4A C4 C12 C11 -118.5(2)
C3 C4 C12 C11 -0.48(17)
C19 C12 C13 C14 -61.2(3)
C11 C12 C13 C14 70.5(3)
C4 C12 C13 C14 167.9(2)
C12 C13 C14 C15 -156.3(2)
C13 C14 C15 O3 177.3(2)
C13 C14 C15 C16 -61.6(3)
O3 C15 C16 C17 -117.0(4)
C14 C15 C16 C17 120.1(4)
O3 C15 C16 C18 62.7(4)
C14 C15 C16 C18 -60.1(4)
